data_4317127
loop_
_publ_author_name
'Fran\,cois Baril-Robert'
'Sarah Petit'
'Guillaume Pilet'
'Guillaume Chastanet'
'Christian Reber'
'Dominique Luneau'

_publ_contact_author_address
; 
Groupe de Cristallographie et Ingenierie Moleculaire
Laboratoire des Multimateriaux et Interfaces
UM 5615 CNRS-Universite Claude Bernard Lyon1
Campus de la Doua
69622 Villeurbanne cedex
FRANCE
;
_publ_contact_author_email guillaume.pilet@univ-lyon1.fr
_publ_contact_author_name 'Guillaume Pilet'
_publ_contact_author_phone '+33 4 72 44 82 20'
_publ_section_title
;
 Site-Selective Lanthanide Doping in a Nonanuclear Yttrium(III) Cluster
 Revealed by Crystal Structures and Luminescence Spectra
;
_journal_name_full 'Inorganic Chemistry'
_journal_page_first 10970
_journal_page_last 10976
_journal_paper_doi 10.1021/ic1011082
_journal_volume 49
_journal_year 2010
_chemical_formula_moiety 'C80 H121 O42 Tb1.95 Y7.055'
_chemical_formula_sum 'C80 H121 O42 Tb1.95 Y7.05'
_chemical_formula_weight 2691.5
_space_group_IT_number 85
_symmetry_cell_setting tetragonal
_symmetry_space_group_name_Hall '-P 4a'
_symmetry_space_group_name_H-M 'P 4/n :2'
_atom_sites_solution_hydrogens geom
_atom_sites_solution_primary direct
_audit_creation_date 07-12-12
_audit_creation_method CRYSTALS_ver_12.85
_cell_angle_alpha 90
_cell_angle_beta 90
_cell_angle_gamma 90
_cell_formula_units_Z 2
_cell_length_a 19.1463(2)
_cell_length_b 19.1463(2)
_cell_length_c 15.5273(2)
_cell_measurement_reflns_used 7027
_cell_measurement_temperature 293
_cell_measurement_theta_max 28
_cell_measurement_theta_min 0
_cell_volume 5692.01(11)
_computing_cell_refinement 'DENZO/SCALEPACK (Otwinowski & Minor, 1997)'
_computing_data_collection 'COLLECT (Nonius, 1997-2001).'
_computing_data_reduction 'DENZO/SCALEPACK (Otwinowski & Minor, 1997)'
_computing_molecular_graphics 'CAMERON (Watkin et al., 1996)'
_computing_publication_material 'CRYSTALS (Betteridge et al., 2003)'
_computing_structure_refinement 'CRYSTALS (Betteridge et al., 2003)'
_computing_structure_solution 'SIR92 (Altomare et al., 1994)'
_diffrn_ambient_temperature 293
_diffrn_measured_fraction_theta_full 0.999
_diffrn_measured_fraction_theta_max 0.999
_diffrn_measurement_device_type 'Nonius KappaCCD'
_diffrn_measurement_method \w/2\q
_diffrn_radiation_monochromator graphite
_diffrn_radiation_type 'Mo K\a'
_diffrn_radiation_wavelength 0.71073
_diffrn_reflns_av_R_equivalents 0.032
_diffrn_reflns_limit_h_max 25
_diffrn_reflns_limit_h_min -25
_diffrn_reflns_limit_k_max 17
_diffrn_reflns_limit_k_min -17
_diffrn_reflns_limit_l_max 20
_diffrn_reflns_limit_l_min -20
_diffrn_reflns_number 13543
_diffrn_reflns_theta_full 27.859
_diffrn_reflns_theta_max 27.859
_diffrn_reflns_theta_min 1.311
_diffrn_standards_number 0
_exptl_absorpt_coefficient_mu 4.818
_exptl_absorpt_correction_T_max 0.3302
_exptl_absorpt_correction_T_min 0.2671
_exptl_absorpt_correction_type none
_exptl_crystal_colour colourless
_exptl_crystal_density_diffrn 1.570
_exptl_crystal_density_method 'not measured'
_exptl_crystal_description cubic
_exptl_crystal_F_000 2575.183
_exptl_crystal_size_max 0.28
_exptl_crystal_size_mid 0.27
_exptl_crystal_size_min 0.23
_refine_diff_density_max 2.35
_refine_diff_density_min -1.80
_refine_ls_extinction_method None
_refine_ls_goodness_of_fit_ref 1.1077
_refine_ls_hydrogen_treatment noref
_refine_ls_matrix_type full
_refine_ls_number_parameters 308
_refine_ls_number_reflns 3936
_refine_ls_number_restraints 10
_refine_ls_R_factor_all 0.0714
_refine_ls_R_factor_gt 0.0385
_refine_ls_shift/su_max 0.001573
_refine_ls_structure_factor_coef F
_refine_ls_weighting_details
;
 Method, part 1, Chebychev polynomial, (Watkin, 1994, Prince, 1982) 
 [weight] = 1.0/[A~0~*T~0~(x)+A~1~*T~1~(x) ... +A~n-1~]*T~n-1~(x)] 
 where A~i~ are the Chebychev coefficients listed below and x= Fcalc/Fmax 
 Method = Robust Weighting (Prince, 1982) 
 W = [weight] * [1-(deltaF/6*sigmaF)^2^]^2^ 
 A~i~ are: 
 0.275 0.144 0.963E-01 -0.374E-01 
;
_refine_ls_weighting_scheme calc
_refine_ls_wR_factor_all 0.0732
_refine_ls_wR_factor_gt 0.0425
_refine_ls_wR_factor_ref 0.0404
_reflns_limit_h_max 17
_reflns_limit_h_min -17
_reflns_limit_k_max 25
_reflns_limit_k_min 0
_reflns_limit_l_max 20
_reflns_limit_l_min 0
_reflns_number_gt 4294
_reflns_number_total 6777
_reflns_threshold_expression I>2.0\s(I)
_oxford_diffrn_Wilson_B_factor 0.00
_oxford_diffrn_Wilson_scale 0.00
_oxford_refine_ls_r_factor_ref 0.0356
_oxford_refine_ls_scale 0.0766(3)
_oxford_reflns_number_all 6749
_oxford_reflns_threshold_expression_ref I>3.0\s(I)
_oxford_structure_analysis_title 'import in P 4/n'
_cod_data_source_file ic1011082_si_001_3.cif
_cod_data_source_block cluster3-Y7.05-Tb1.95
_cod_depositor_comments
;
The following automatic conversions were performed:

'_symmetry_cell_setting' value 'Tetragonal' changed to 'tetragonal'
according to the built-in table from CIF Core dictionary named
'cif_core.dic' version 2.4.1 from 2010-06-29.

Automatic conversion script
Id: cif_fix_values 1646 2011-03-28 12:23:43Z adriana 
;
_cod_original_cell_volume 5692.0(1)
_cod_original_sg_symbol_H-M 'P 4/n '
_cod_database_code 4317127

loop_
_symmetry_equiv_pos_as_xyz
x,y,z
-x,-y,-z
-y+1/2,x,z
y+1/2,-x,-z
-x+1/2,-y+1/2,z
x+1/2,y+1/2,-z
y,-x+1/2,z
-y,x+1/2,-z

loop_
_atom_site_label
_atom_site_type_symbol
_atom_site_fract_x
_atom_site_fract_y
_atom_site_fract_z
_atom_site_U_iso_or_equiv
_atom_site_occupancy
_atom_site_adp_type
_atom_site_refinement_flags_posn
_atom_site_refinement_flags_adp
_atom_site_refinement_flags_occupancy
_atom_site_disorder_assembly
_atom_site_disorder_group
_oxford_atom_site_special_shape
_atom_site_attached_hydrogens
Tb1 Tb 0.25 0.25 0.361234(5) 0.0382 0.4679(14) Uani S T P . . . .
Y1 Y 0.25 0.25 0.361234(5) 0.0382 0.5321(14) Uani S T P . . . .
Tb2 Tb 0.25470(1) 0.38372(1) 0.53453(1) 0.0372 0.190(5) Uani . . P . . . .
Y2 Y 0.25470(1) 0.38372(1) 0.53453(1) 0.0445 0.810(5) Uani . . P . . . .
Tb3 Tb 0.16247(1) 0.34949(1) 0.18642(1) 0.0420 0.180(5) Uani . . P . . . .
Y3 Y 0.16247(1) 0.34949(1) 0.1864(1) 0.0458 0.820(5) Uani . . P . . . .
O1 O 0.2500 0.2500 0.5516(4) 0.0449 1.0000 Uani S T . . . . .
O2 O 0.2500 0.2500 0.1699(4) 0.0498 1.0000 Uani S T . . . . .
O3 O 0.1758(2) 0.3289(2) 0.4439(2) 0.0460 1.0000 Uani . . . . . . .
O4 O 0.2552(2) 0.3572(2) 0.2786(2) 0.0477 1.0000 Uani . . . . . . .
O11 O 0.2569(2) 0.3721(2) 0.0880(2) 0.0569 1.0000 Uani . . . . . . .
C12 C 0.2624(3) 0.4186(3) 0.0266(3) 0.0647 1.0000 Uani . . . . . . .
C13 C 0.3134(4) 0.4001(4) -0.0426(4) 0.0848 1.0000 Uani . . . . . . .
C14 C 0.2259(4) 0.4796(3) 0.0243(4) 0.0739 1.0000 Uani . . . . . . .
C15 C 0.1848(3) 0.5048(3) 0.0926(4) 0.0701 1.0000 Uani . . . . . . .
C16 C 0.1611(5) 0.5803(4) 0.0919(5) 0.1021 1.0000 Uani . . . . . . .
O17 O 0.1664(2) 0.4681(2) 0.1558(3) 0.0720 1.0000 Uani . . . . . . .
O18 O 0.0521(2) 0.3759(2) 0.1438(3) 0.0707 1.0000 Uani . . . . . . .
C19 C 0.0048(3) 0.4160(3) 0.1716(4) 0.0717 1.0000 Uani . . . . . . .
C20 C -0.0542(5) 0.4322(6) 0.1104(6) 0.1221 1.0000 Uani . . . . . . .
C21 C 0.0034(3) 0.4447(3) 0.2539(4) 0.0648 1.0000 Uani . . . . . . .
C22 C 0.0522(3) 0.4319(3) 0.3183(3) 0.0579 1.0000 Uani . . . . . . .
C23 C 0.0392(3) 0.4578(3) 0.4085(4) 0.0752 1.0000 Uani . . . . . . .
O24 O 0.10837(19) 0.39779(19) 0.3072(2) 0.0575 1.0000 Uani . . . . . . .
O25 O 0.25671(19) 0.45541(17) 0.4142(2) 0.0546 1.0000 Uani . . . . . . .
C26 C 0.2430(3) 0.5197(3) 0.4024(3) 0.0555 1.0000 Uani . . . . . . .
C27 C 0.2598(4) 0.5486(3) 0.3147(4) 0.0700 1.0000 Uani . . . . . . .
C28 C 0.2139(3) 0.5637(3) 0.4645(4) 0.0603 1.0000 Uani . . . . . . .
C29 C 0.1880(3) 0.5420(3) 0.5436(4) 0.0649 1.0000 Uani . . . . . . .
C30 C 0.1576(5) 0.5952(4) 0.6044(5) 0.0982 1.0000 Uani . . . . . . .
O31 O 0.1865(2) 0.4786(2) 0.5693(3) 0.0666 1.0000 Uani . . . . . . .
O32 O 0.3301(2) 0.4709(2) 0.5823(3) 0.0702 1.0000 Uani . . . . . . .
C33 C 0.3576(3) 0.4838(3) 0.6544(4) 0.0617 1.0000 Uani . . . . . . .
C34 C 0.3676(4) 0.5599(3) 0.6774(5) 0.0887 1.0000 Uani . . . . . . .
C35 C 0.3774(3) 0.4321(3) 0.7129(3) 0.0607 1.0000 Uani . . . . . . .
C36 C 0.3723(3) 0.3620(3) 0.6993(3) 0.0526 1.0000 Uani . . . . . . .
C37 C 0.4029(4) 0.3115(3) 0.7619(4) 0.0777 1.0000 Uani . . . . . . .
O38 O 0.34067(18) 0.33379(18) 0.6329(2) 0.0538 1.0000 Uani . . . . . . .
H131 H 0.3170 0.4369 -0.0883 0.1126 1.0000 Uiso . . . . . . .
H132 H 0.3623 0.3928 -0.0176 0.1126 1.0000 Uiso . . . . . . .
H133 H 0.3000 0.3544 -0.0716 0.1126 1.0000 Uiso . . . . . . .
H141 H 0.2302 0.5104 -0.0306 0.0916 1.0000 Uiso . . . . . . .
H161 H 0.1309 0.5896 0.1447 0.1283 1.0000 Uiso . . . . . . .
H162 H 0.2010 0.6129 0.0921 0.1283 1.0000 Uiso . . . . . . .
H163 H 0.1308 0.5898 0.0395 0.1283 1.0000 Uiso . . . . . . .
H201 H -0.0882 0.4655 0.1352 0.1485 1.0000 Uiso . . . . . . .
H202 H -0.0335 0.4559 0.0555 0.1485 1.0000 Uiso . . . . . . .
H203 H -0.0778 0.3889 0.0908 0.1485 1.0000 Uiso . . . . . . .
H211 H -0.0368 0.4784 0.2687 0.0826 1.0000 Uiso . . . . . . .
H231 H 0.0791 0.4442 0.4470 0.0984 1.0000 Uiso . . . . . . .
H232 H 0.0353 0.5105 0.4090 0.0984 1.0000 Uiso . . . . . . .
H233 H -0.0052 0.4379 0.4326 0.0984 1.0000 Uiso . . . . . . .
H271 H 0.2472 0.5988 0.3103 0.0914 1.0000 Uiso . . . . . . .
H272 H 0.3109 0.5426 0.3010 0.0914 1.0000 Uiso . . . . . . .
H273 H 0.2324 0.5219 0.2687 0.0914 1.0000 Uiso . . . . . . .
H281 H 0.2116 0.6157 0.4497 0.0778 1.0000 Uiso . . . . . . .
H301 H 0.1406 0.5729 0.6591 0.1193 1.0000 Uiso . . . . . . .
H302 H 0.1936 0.6315 0.6194 0.1193 1.0000 Uiso . . . . . . .
H303 H 0.1167 0.6197 0.5763 0.1193 1.0000 Uiso . . . . . . .
H341 H 0.3899 0.5640 0.7366 0.1126 1.0000 Uiso . . . . . . .
H342 H 0.3995 0.5834 0.6349 0.1126 1.0000 Uiso . . . . . . .
H343 H 0.3220 0.5857 0.6788 0.1126 1.0000 Uiso . . . . . . .
H351 H 0.3966 0.4486 0.7709 0.0762 1.0000 Uiso . . . . . . .
H371 H 0.3944 0.2616 0.7419 0.1004 1.0000 Uiso . . . . . . .
H372 H 0.4543 0.3187 0.7675 0.1004 1.0000 Uiso . . . . . . .
H373 H 0.3806 0.3169 0.8202 0.1004 1.0000 Uiso . . . . . . .
H10 H 0.2500 0.2500 0.6260 0.0500 0.5000 Uiso . . . . . . .
H15 H 0.1464 0.3530 0.4135 0.0500 1.0000 Uiso . . . . . . .
H18 H 0.2644 0.3875 0.3188 0.0500 1.0000 Uiso . . . . . . .
H27 H 0.2500 0.2500 0.0967 0.0500 0.5000 Uiso . . . . . . .

loop_
_atom_site_aniso_label
_atom_site_aniso_U_11
_atom_site_aniso_U_22
_atom_site_aniso_U_33
_atom_site_aniso_U_23
_atom_site_aniso_U_13
_atom_site_aniso_U_12
Tb1 0.038171(4) 0.038171(4) 0.038171(4) 0.000000(4) 0.000000(4) 0.000000(4)
Y1 0.038171(4) 0.038171(4) 0.038171(4) 0.000000(4) 0.000000(4) 0.000000(4)
Tb2 0.063(3) 0.032(2) 0.0167(15) -0.0024(15) -0.0016(15) -0.0109(14)
Y2 0.0373(11) 0.0498(16) 0.0464(14) -0.0020(10) -0.0004(8) 0.0050(7)
Tb3 0.066(4) 0.032(2) 0.028(3) 0.002(2) -0.003(3) -0.0072(17)
Y3 0.0417(13) 0.0576(17) 0.038(2) 0.0012(13) -0.0043(11) 0.0067(8)
O1 0.046(2) 0.046(2) 0.043(3) 0.0000 0.0000 0.0000
O2 0.054(2) 0.054(2) 0.041(3) 0.0000 0.0000 0.0000
O3 0.0445(16) 0.0503(17) 0.0434(16) -0.0027(13) -0.0034(13) 0.0002(13)
O4 0.0562(18) 0.0490(17) 0.0380(15) 0.0003(13) -0.0011(14) 0.0006(14)
O11 0.061(2) 0.065(2) 0.0444(17) 0.0095(16) -0.0020(15) -0.0020(16)
C12 0.077(4) 0.079(4) 0.037(3) 0.007(2) -0.006(2) -0.002(3)
C13 0.096(5) 0.114(5) 0.045(3) 0.014(3) 0.010(3) 0.001(4)
C14 0.095(4) 0.075(4) 0.052(3) 0.021(3) -0.013(3) -0.006(3)
C15 0.080(4) 0.065(3) 0.065(4) 0.003(3) -0.013(3) 0.000(3)
C16 0.145(7) 0.070(4) 0.092(5) 0.013(4) -0.010(5) 0.008(4)
O17 0.087(3) 0.063(2) 0.066(2) 0.004(2) 0.002(2) 0.003(2)
O18 0.068(2) 0.080(3) 0.064(2) -0.013(2) -0.0129(19) 0.013(2)
C19 0.062(3) 0.083(4) 0.070(4) -0.001(3) -0.013(3) 0.019(3)
C20 0.103(6) 0.166(9) 0.097(6) -0.026(6) -0.034(5) 0.051(6)
C21 0.060(3) 0.069(3) 0.066(3) -0.004(3) -0.004(3) 0.016(3)
C22 0.065(3) 0.052(3) 0.057(3) 0.000(2) 0.003(2) 0.000(2)
C23 0.080(4) 0.085(4) 0.061(3) -0.011(3) 0.004(3) 0.028(3)
O24 0.064(2) 0.064(2) 0.0453(18) 0.0019(16) -0.0035(16) 0.0131(17)
O25 0.068(2) 0.0496(18) 0.0460(18) -0.0014(15) -0.0030(16) 0.0046(15)
C26 0.054(3) 0.052(3) 0.060(3) 0.003(2) -0.015(2) -0.002(2)
C27 0.091(4) 0.061(3) 0.057(3) 0.013(3) -0.006(3) -0.008(3)
C28 0.068(3) 0.044(2) 0.069(3) 0.000(2) -0.002(3) 0.004(2)
C29 0.064(3) 0.054(3) 0.077(4) -0.009(3) 0.006(3) 0.003(2)
C30 0.114(6) 0.070(4) 0.111(6) -0.014(4) 0.035(5) 0.019(4)
O31 0.072(2) 0.057(2) 0.071(2) -0.0032(18) 0.0125(19) 0.0041(17)
O32 0.079(3) 0.061(2) 0.070(3) 0.0016(19) -0.015(2) -0.0101(19)
C33 0.057(3) 0.062(3) 0.066(3) -0.005(3) -0.005(3) -0.004(2)
C34 0.099(5) 0.059(3) 0.108(5) -0.013(4) -0.022(4) -0.009(3)
C35 0.064(3) 0.067(3) 0.051(3) -0.009(2) -0.009(2) -0.007(3)
C36 0.053(3) 0.067(3) 0.038(2) -0.003(2) 0.002(2) -0.003(2)
C37 0.106(5) 0.074(4) 0.053(3) 0.001(3) -0.020(3) 0.004(3)
O38 0.0581(19) 0.0564(18) 0.0470(17) -0.0034(15) -0.0058(15) -0.0012(15)

loop_
_atom_type_symbol
_atom_type_scat_dispersion_real
_atom_type_scat_dispersion_imag
_atom_type_scat_Cromer_Mann_a1
_atom_type_scat_Cromer_Mann_b1
_atom_type_scat_Cromer_Mann_a2
_atom_type_scat_Cromer_Mann_b2
_atom_type_scat_Cromer_Mann_a3
_atom_type_scat_Cromer_Mann_b3
_atom_type_scat_Cromer_Mann_a4
_atom_type_scat_Cromer_Mann_b4
_atom_type_scat_Cromer_Mann_c
_atom_type_scat_source
C 0.0033 0.0016 2.3100 20.8439 1.0200 10.2075 1.5886 0.5687 0.8650 51.6512 0.2156 'International Tables Vol C 4.2.6.8 and 6.1.1.4'
H 0.0000 0.0000 0.4930 10.5109 0.3229 26.1257 0.1402 3.1424 0.0408 57.7998 0.0030 'International Tables Vol C 4.2.6.8 and 6.1.1.4'
O 0.0106 0.0060 3.0485 13.2771 2.2868 5.7011 1.5463 0.3239 0.8670 32.9089 0.2508 'International Tables Vol C 4.2.6.8 and 6.1.1.4'
Tb -0.1723 4.1537 25.8976 2.2426 18.2185 0.1961 14.3167 12.6648 2.9535 115.3620 3.5822 'International Tables Vol C 4.2.6.8 and 6.1.1.4'
Y -2.7962 3.5667 17.7760 1.4029 10.2946 12.8006 5.7263 0.1256 3.2659 104.3540 1.9121 'International Tables Vol C 4.2.6.8 and 6.1.1.4'

loop_
_geom_angle_atom_site_label_1
_geom_angle_site_symmetry_1
_geom_angle_atom_site_label_2
_geom_angle_site_symmetry_2
_geom_angle_atom_site_label_3
_geom_angle_site_symmetry_3
_geom_angle
_geom_angle_publ_flag
O1 . Tb1 . O2 . 179.996 yes
O1 . Tb1 . O3 . 58.23(7) yes
O2 . Tb1 . O3 . 121.77(7) yes
O1 . Tb1 . O4 . 121.99(7) yes
O2 . Tb1 . O4 . 58.01(7) yes
O3 . Tb1 . O4 . 77.18(10) yes
O1 . Y1 . O2 . 179.996 yes
O1 . Y1 . O3 . 58.23(7) yes
O2 . Y1 . O3 . 121.77(7) yes
O1 . Y1 . O4 . 121.99(7) yes
O2 . Y1 . O4 . 58.01(7) yes
O3 . Y1 . O4 . 77.18(10) yes
O38 3_555 Tb2 . O3 7_555 130.38(11) yes
O38 3_555 Tb2 . O1 . 64.73(12) yes
O3 7_555 Tb2 . O1 . 65.93(12) yes
O38 3_555 Tb2 . O3 . 76.87(11) yes
O3 7_555 Tb2 . O3 . 78.88(15) yes
O1 . Tb2 . O3 . 65.74(12) yes
O38 3_555 Tb2 . O25 . 136.07(12) yes
O3 7_555 Tb2 . O25 . 77.90(11) yes
O1 . Tb2 . O25 . 132.21(16) yes
O3 . Tb2 . O25 . 77.85(11) yes
O38 3_555 Tb2 . O31 . 73.99(12) yes
O3 7_555 Tb2 . O31 . 152.20(12) yes
O1 . Tb2 . O31 . 137.80(12) yes
O3 . Tb2 . O31 . 97.48(13) yes
O25 . Tb2 . O31 . 74.41(13) yes
O38 3_555 Tb2 . O32 . 118.42(13) yes
O3 7_555 Tb2 . O32 . 99.63(13) yes
O1 . Tb2 . O32 . 134.57(12) yes
O3 . Tb2 . O32 . 157.37(13) yes
O25 . Tb2 . O32 . 79.75(13) yes
O38 3_555 Tb2 . O38 . 86.79(16) yes
O3 7_555 Tb2 . O38 . 76.82(11) yes
O1 . Tb2 . O38 . 64.52(12) yes
O3 . Tb2 . O38 . 129.99(11) yes
O25 . Tb2 . O38 . 136.47(12) yes
O31 . Tb2 . O32 . 73.18(15) yes
O31 . Tb2 . O38 . 123.02(13) yes
O32 . Tb2 . O38 . 70.33(13) yes
O38 3_555 Y2 . O3 7_555 130.38(11) yes
O38 3_555 Y2 . O1 . 64.73(12) yes
O3 7_555 Y2 . O1 . 65.93(12) yes
O38 3_555 Y2 . O3 . 76.87(11) yes
O3 7_555 Y2 . O3 . 78.88(15) yes
O1 . Y2 . O3 . 65.74(12) yes
O38 3_555 Y2 . O25 . 136.07(12) yes
O3 7_555 Y2 . O25 . 77.90(11) yes
O1 . Y2 . O25 . 132.21(16) yes
O3 . Y2 . O25 . 77.85(11) yes
O38 3_555 Y2 . O31 . 73.99(12) yes
O3 7_555 Y2 . O31 . 152.20(12) yes
O1 . Y2 . O31 . 137.80(12) yes
O3 . Y2 . O31 . 97.48(13) yes
O25 . Y2 . O31 . 74.41(13) yes
O38 3_555 Y2 . O32 . 118.42(13) yes
O3 7_555 Y2 . O32 . 99.63(13) yes
O1 . Y2 . O32 . 134.57(12) yes
O3 . Y2 . O32 . 157.37(13) yes
O25 . Y2 . O32 . 79.75(13) yes
O38 3_555 Y2 . O38 . 86.79(16) yes
O3 7_555 Y2 . O38 . 76.82(11) yes
O1 . Y2 . O38 . 64.52(12) yes
O3 . Y2 . O38 . 129.99(11) yes
O25 . Y2 . O38 . 136.47(12) yes
O31 . Y2 . O32 . 73.18(15) yes
O31 . Y2 . O38 . 123.02(13) yes
O32 . Y2 . O38 . 70.33(13) yes
O11 3_555 Tb3 . O4 3_555 77.13(11) yes
O11 3_555 Tb3 . O2 . 64.60(12) yes
O4 3_555 Tb3 . O2 . 65.79(12) yes
O11 3_555 Tb3 . O4 . 130.68(11) yes
O4 3_555 Tb3 . O4 . 77.99(15) yes
O2 . Tb3 . O4 . 66.46(13) yes
O11 3_555 Tb3 . O11 . 86.34(17) yes
O4 3_555 Tb3 . O11 . 130.51(11) yes
O2 . Tb3 . O11 . 64.96(12) yes
O4 . Tb3 . O11 . 78.60(11) yes
O11 3_555 Tb3 . O17 . 126.40(13) yes
O4 3_555 Tb3 . O17 . 152.55(13) yes
O2 . Tb3 . O17 . 133.53(12) yes
O4 . Tb3 . O17 . 92.26(13) yes
O11 . Tb3 . O17 . 70.71(14) yes
O11 3_555 Tb3 . O18 . 74.11(13) yes
O4 3_555 Tb3 . O18 . 101.56(14) yes
O2 . Tb3 . O18 . 138.45(13) yes
O4 . Tb3 . O18 . 152.99(12) yes
O11 . Tb3 . O18 . 118.29(14) yes
O11 3_555 Tb3 . O24 . 132.31(13) yes
O4 3_555 Tb3 . O24 . 75.07(12) yes
O2 . Tb3 . O24 . 131.95(16) yes
O4 . Tb3 . O24 . 79.40(12) yes
O11 . Tb3 . O24 . 140.59(13) yes
O17 . Tb3 . O18 . 75.71(16) yes
O17 . Tb3 . O24 . 77.96(14) yes
O18 . Tb3 . O24 . 74.51(13) yes
O11 3_555 Y3 . O4 3_555 77.13(11) yes
O11 3_555 Y3 . O2 . 64.60(12) yes
O4 3_555 Y3 . O2 . 65.79(12) yes
O11 3_555 Y3 . O4 . 130.68(11) yes
O4 3_555 Y3 . O4 . 77.99(15) yes
O2 . Y3 . O4 . 66.46(13) yes
O11 3_555 Y3 . O11 . 86.34(17) yes
O4 3_555 Y3 . O11 . 130.51(11) yes
O2 . Y3 . O11 . 64.96(12) yes
O4 . Y3 . O11 . 78.60(11) yes
O11 3_555 Y3 . O17 . 126.40(13) yes
O4 3_555 Y3 . O17 . 152.55(13) yes
O2 . Y3 . O17 . 133.53(12) yes
O4 . Y3 . O17 . 92.26(13) yes
O11 . Y3 . O17 . 70.71(14) yes
O11 3_555 Y3 . O18 . 74.11(13) yes
O4 3_555 Y3 . O18 . 101.56(14) yes
O2 . Y3 . O18 . 138.45(13) yes
O4 . Y3 . O18 . 152.99(12) yes
O11 . Y3 . O18 . 118.29(14) yes
O11 3_555 Y3 . O24 . 132.31(13) yes
O4 3_555 Y3 . O24 . 75.07(12) yes
O2 . Y3 . O24 . 131.95(16) yes
O4 . Y3 . O24 . 79.40(12) yes
O11 . Y3 . O24 . 140.59(13) yes
O17 . Y3 . O18 . 75.71(16) yes
O17 . Y3 . O24 . 77.96(14) yes
O18 . Y3 . O24 . 74.51(13) yes
Tb2 3_555 O1 . Tb2 5_555 89.39(3) yes
Tb2 3_555 O1 . Tb2 . 89.39(3) yes
Tb2 5_555 O1 . Tb2 . 168.2(3) yes
Tb2 3_555 O1 . Tb2 7_555 168.2(3) yes
Tb2 5_555 O1 . Tb2 7_555 89.39(3) yes
Tb2 . O1 . Tb2 7_555 89.39(3) yes
Tb2 3_555 O1 . Y2 . 89.39(3) yes
Tb2 5_555 O1 . Y2 . 168.2(3) yes
Tb2 7_555 O1 . Y2 . 89.39(3) yes
Tb2 5_555 O1 . Y2 3_555 89.39(3) yes
Tb2 . O1 . Y2 3_555 89.39(3) yes
Tb2 7_555 O1 . Y2 3_555 168.2(3) yes
Y2 . O1 . Y2 3_555 89.39(3) yes
Tb2 3_555 O1 . Y2 7_555 168.2(3) yes
Tb2 5_555 O1 . Y2 7_555 89.39(3) yes
Tb2 . O1 . Y2 7_555 89.39(3) yes
Y2 . O1 . Y2 7_555 89.39(3) yes
Tb2 3_555 O1 . Y2 5_555 89.39(3) yes
Tb2 . O1 . Y2 5_555 168.2(3) yes
Tb2 7_555 O1 . Y2 5_555 89.39(3) yes
Y2 . O1 . Y2 5_555 168.2(3) yes
Tb2 3_555 O1 . Y1 . 84.10(13) yes
Tb2 5_555 O1 . Y1 . 84.10(13) yes
Tb2 . O1 . Y1 . 84.10(13) yes
Tb2 7_555 O1 . Y1 . 84.10(13) yes
Y2 . O1 . Y1 . 84.10(13) yes
Tb2 3_555 O1 . Tb1 . 84.10(13) yes
Tb2 5_555 O1 . Tb1 . 84.10(13) yes
Tb2 . O1 . Tb1 . 84.10(13) yes
Tb2 7_555 O1 . Tb1 . 84.10(13) yes
Y2 . O1 . Tb1 . 84.10(13) yes
Tb2 3_555 O1 . H10 . 95.9 no
Tb2 5_555 O1 . H10 . 95.9 no
Tb2 . O1 . H10 . 95.9 no
Tb2 7_555 O1 . H10 . 95.9 no
Y2 . O1 . H10 . 95.9 no
Y2 3_555 O1 . Y2 7_555 168.2(3) yes
Y2 3_555 O1 . Y2 5_555 89.39(3) yes
Y2 7_555 O1 . Y2 5_555 89.39(3) yes
Y2 3_555 O1 . Y1 . 84.10(13) yes
Y2 7_555 O1 . Y1 . 84.10(13) yes
Y2 5_555 O1 . Y1 . 84.10(13) yes
Y2 3_555 O1 . Tb1 . 84.10(13) yes
Y2 7_555 O1 . Tb1 . 84.10(13) yes
Y2 5_555 O1 . Tb1 . 84.10(13) yes
Y2 3_555 O1 . H10 . 95.9 no
Y2 7_555 O1 . H10 . 95.9 no
Y2 5_555 O1 . H10 . 95.9 no
Y1 . O1 . H10 . 180.0 no
Tb1 . O1 . H10 . 180.0 no
Tb3 5_555 O2 . Tb3 . 168.5(3) yes
Tb3 5_555 O2 . Tb3 3_555 89.42(3) yes
Tb3 . O2 . Tb3 3_555 89.42(3) yes
Tb3 5_555 O2 . Tb3 7_555 89.42(3) yes
Tb3 . O2 . Tb3 7_555 89.42(3) yes
Tb3 3_555 O2 . Tb3 7_555 168.5(3) yes
Tb3 5_555 O2 . Y3 . 168.5(3) yes
Tb3 3_555 O2 . Y3 . 89.42(3) yes
Tb3 7_555 O2 . Y3 . 89.42(3) yes
Tb3 . O2 . Y3 5_555 168.5(3) yes
Tb3 3_555 O2 . Y3 5_555 89.42(3) yes
Tb3 7_555 O2 . Y3 5_555 89.42(3) yes
Y3 . O2 . Y3 5_555 168.5(3) yes
Tb3 5_555 O2 . Y3 3_555 89.42(3) yes
Tb3 . O2 . Y3 3_555 89.42(3) yes
Tb3 7_555 O2 . Y3 3_555 168.5(3) yes
Y3 . O2 . Y3 3_555 89.42(3) yes
Tb3 5_555 O2 . Y3 7_555 89.42(3) yes
Tb3 . O2 . Y3 7_555 89.42(3) yes
Tb3 3_555 O2 . Y3 7_555 168.5(3) yes
Y3 . O2 . Y3 7_555 89.42(3) yes
Tb3 5_555 O2 . Y1 . 84.23(14) yes
Tb3 . O2 . Y1 . 84.23(14) yes
Tb3 3_555 O2 . Y1 . 84.23(14) yes
Tb3 7_555 O2 . Y1 . 84.23(14) yes
Y3 . O2 . Y1 . 84.23(14) yes
Tb3 5_555 O2 . Tb1 . 84.23(14) yes
Tb3 . O2 . Tb1 . 84.23(14) yes
Tb3 3_555 O2 . Tb1 . 84.23(14) yes
Tb3 7_555 O2 . Tb1 . 84.23(14) yes
Y3 . O2 . Tb1 . 84.23(14) yes
Tb3 5_555 O2 . H27 . 95.8 no
Tb3 . O2 . H27 . 95.8 no
Tb3 3_555 O2 . H27 . 95.8 no
Tb3 7_555 O2 . H27 . 95.8 no
Y3 . O2 . H27 . 95.8 no
Y3 5_555 O2 . Y3 3_555 89.42(3) yes
Y3 5_555 O2 . Y3 7_555 89.42(3) yes
Y3 3_555 O2 . Y3 7_555 168.5(3) yes
Y3 5_555 O2 . Y1 . 84.23(14) yes
Y3 3_555 O2 . Y1 . 84.23(14) yes
Y3 7_555 O2 . Y1 . 84.23(14) yes
Y3 5_555 O2 . Tb1 . 84.23(14) yes
Y3 3_555 O2 . Tb1 . 84.23(14) yes
Y3 7_555 O2 . Tb1 . 84.23(14) yes
Y3 5_555 O2 . H27 . 95.8 no
Y3 3_555 O2 . H27 . 95.8 no
Y3 7_555 O2 . H27 . 95.8 no
Y1 . O2 . H27 . 180.0 no
Tb1 . O2 . H27 . 180.0 no
Tb1 . O3 . Tb2 . 102.74(11) yes
Y1 . O3 . Tb2 . 102.74(11) yes
Tb1 . O3 . Tb2 3_555 103.16(12) yes
Y1 . O3 . Tb2 3_555 103.16(12) yes
Tb2 . O3 . Tb2 3_555 103.39(12) yes
Tb1 . O3 . Y2 . 102.74(11) yes
Y1 . O3 . Y2 . 102.74(11) yes
Tb2 3_555 O3 . Y2 . 103.39(12) yes
Tb1 . O3 . Y2 3_555 103.16(12) yes
Y1 . O3 . Y2 3_555 103.16(12) yes
Tb2 . O3 . Y2 3_555 103.39(12) yes
Y2 . O3 . Y2 3_555 103.39(12) yes
Tb1 . O3 . H15 . 114.8 no
Y1 . O3 . H15 . 114.8 no
Tb2 . O3 . H15 . 120.9 no
Tb2 3_555 O3 . H15 . 109.9 no
Y2 . O3 . H15 . 120.9 no
Y2 3_555 O3 . H15 . 109.9 no
Tb1 . O4 . Tb3 7_555 102.69(12) yes
Y1 . O4 . Tb3 7_555 102.69(12) yes
Tb1 . O4 . Y3 7_555 102.69(12) yes
Y1 . O4 . Y3 7_555 102.69(12) yes
Tb1 . O4 . Tb3 . 104.18(12) yes
Y1 . O4 . Tb3 . 104.18(12) yes
Tb3 7_555 O4 . Tb3 . 101.94(12) yes
Y3 7_555 O4 . Tb3 . 101.94(12) yes
Tb1 . O4 . Y3 . 104.18(12) yes
Y1 . O4 . Y3 . 104.18(12) yes
Tb3 7_555 O4 . Y3 . 101.94(12) yes
Y3 7_555 O4 . Y3 . 101.94(12) yes
Tb1 . O4 . H18 . 101.0 no
Y1 . O4 . H18 . 101.0 no
Tb3 7_555 O4 . H18 . 113.1 no
Y3 7_555 O4 . H18 . 113.1 no
Tb3 . O4 . H18 . 130.5 no
Y3 . O4 . H18 . 130.5 no
Tb3 7_555 O11 . Tb3 . 95.71(11) yes
Y3 7_555 O11 . Tb3 . 95.71(11) yes
Tb3 7_555 O11 . Y3 . 95.71(11) yes
Y3 7_555 O11 . Y3 . 95.71(11) yes
Tb3 7_555 O11 . C12 . 125.7(3) yes
Y3 7_555 O11 . C12 . 125.7(3) yes
Tb3 . O11 . C12 . 130.2(3) yes
Y3 . O11 . C12 . 130.2(3) yes
O11 . C12 . C13 . 114.6(5) yes
O11 . C12 . C14 . 124.1(5) yes
C13 . C12 . C14 . 121.3(5) yes
C12 . C13 . H131 . 112.9 no
C12 . C13 . H132 . 110.8 no
H131 . C13 . H132 . 107.5 no
C12 . C13 . H133 . 110.9 no
H131 . C13 . H133 . 108.0 no
H132 . C13 . H133 . 106.4 no
C12 . C14 . C15 . 124.2(5) yes
C12 . C14 . H141 . 117.8 no
C15 . C14 . H141 . 118.0 no
C14 . C15 . C16 . 119.3(6) yes
C14 . C15 . O17 . 123.7(6) yes
C16 . C15 . O17 . 117.0(6) yes
C15 . C16 . H161 . 109.4 no
C15 . C16 . H162 . 111.8 no
H161 . C16 . H162 . 109.1 no
C15 . C16 . H163 . 110.4 no
H161 . C16 . H163 . 106.7 no
H162 . C16 . H163 . 109.3 no
C15 . O17 . Tb3 . 135.7(4) yes
C15 . O17 . Y3 . 135.7(4) yes
Tb3 . O18 . C19 . 134.7(4) yes
Y3 . O18 . C19 . 134.7(4) yes
O18 . C19 . C20 . 116.6(6) yes
O18 . C19 . C21 . 124.6(5) yes
C20 . C19 . C21 . 118.8(6) yes
C19 . C20 . H201 . 112.4 no
C19 . C20 . H202 . 108.7 no
H201 . C20 . H202 . 106.8 no
C19 . C20 . H203 . 111.2 no
H201 . C20 . H203 . 110.9 no
H202 . C20 . H203 . 106.5 no
C19 . C21 . C22 . 125.2(5) yes
C19 . C21 . H211 . 117.9 no
C22 . C21 . H211 . 116.9 no
C21 . C22 . C23 . 119.9(5) yes
C21 . C22 . O24 . 124.3(5) yes
C23 . C22 . O24 . 115.8(5) yes
C22 . C23 . H231 . 110.0 no
C22 . C23 . H232 . 110.3 no
H231 . C23 . H232 . 108.1 no
C22 . C23 . H233 . 111.2 no
H231 . C23 . H233 . 109.0 no
H232 . C23 . H233 . 108.2 no
C22 . O24 . Tb3 . 133.5(3) yes
C22 . O24 . Y3 . 133.5(3) yes
Tb2 . O25 . C26 . 133.3(3) yes
Y2 . O25 . C26 . 133.3(3) yes
O25 . C26 . C27 . 116.3(5) yes
O25 . C26 . C28 . 124.5(5) yes
C27 . C26 . C28 . 119.2(5) yes
C26 . C27 . H271 . 111.5 no
C26 . C27 . H272 . 110.8 no
H271 . C27 . H272 . 109.4 no
C26 . C27 . H273 . 109.7 no
H271 . C27 . H273 . 108.2 no
H272 . C27 . H273 . 107.1 no
C26 . C28 . C29 . 125.0(5) yes
C26 . C28 . H281 . 116.8 no
C29 . C28 . H281 . 118.2 no
C28 . C29 . C30 . 119.4(5) yes
C28 . C29 . O31 . 124.6(5) yes
C30 . C29 . O31 . 116.0(6) yes
C29 . C30 . H301 . 111.6 no
C29 . C30 . H302 . 110.4 no
H301 . C30 . H302 . 108.6 no
C29 . C30 . H303 . 110.0 no
H301 . C30 . H303 . 108.2 no
H302 . C30 . H303 . 108.0 no
C29 . O31 . Tb2 . 131.6(4) yes
C29 . O31 . Y2 . 131.6(4) yes
Tb2 . O32 . C33 . 133.0(4) yes
Y2 . O32 . C33 . 133.0(4) yes
O32 . C33 . C34 . 116.8(5) yes
O32 . C33 . C35 . 123.6(5) yes
C34 . C33 . C35 . 119.6(5) yes
C33 . C34 . H341 . 109.9 no
C33 . C34 . H342 . 110.6 no
H341 . C34 . H342 . 107.7 no
C33 . C34 . H343 . 111.7 no
H341 . C34 . H343 . 108.0 no
H342 . C34 . H343 . 108.8 no
C33 . C35 . C36 . 125.3(5) yes
C33 . C35 . H351 . 117.0 no
C36 . C35 . H351 . 117.7 no
C35 . C36 . C37 . 120.6(5) yes
C35 . C36 . O38 . 124.2(5) yes
C37 . C36 . O38 . 115.2(5) yes
C36 . C37 . H371 . 110.3 no
C36 . C37 . H372 . 110.8 no
H371 . C37 . H372 . 108.3 no
C36 . C37 . H373 . 110.7 no
H371 . C37 . H373 . 107.6 no
H372 . C37 . H373 . 109.1 no
Tb2 . O38 . Tb2 7_555 96.24(12) yes
Tb2 7_555 O38 . Y2 . 96.24(12) yes
Tb2 . O38 . Y2 7_555 96.24(12) yes
Y2 . O38 . Y2 7_555 96.24(12) yes
Tb2 . O38 . C36 . 129.9(3) yes
Tb2 7_555 O38 . C36 . 128.8(3) yes
Y2 . O38 . C36 . 129.9(3) yes
Y2 7_555 O38 . C36 . 128.8(3) yes

loop_
_geom_bond_atom_site_label_1
_geom_bond_site_symmetry_1
_geom_bond_atom_site_label_2
_geom_bond_site_symmetry_2
_geom_bond_distance
_geom_bond_publ_flag
Tb1 . O1 . 2.955(6) yes
Tb1 . O2 . 2.971(6) yes
Tb1 . O3 . 2.439(3) yes
Tb1 . O4 . 2.423(3) yes
Y1 . O1 . 2.955(6) yes
Y1 . O2 . 2.971(6) yes
Y1 . O3 . 2.439(3) yes
Y1 . O4 . 2.423(3) yes
Tb2 . O38 3_555 2.425(3) yes
Tb2 . O3 7_555 2.301(3) yes
Tb2 . O1 . 2.5755(6) yes
Tb2 . O3 . 2.315(3) yes
Tb2 . O25 . 2.318(3) yes
Tb2 . O31 . 2.302(4) yes
Tb2 . O32 . 2.328(4) yes
Tb2 . O38 . 2.440(3) yes
Y2 . O38 3_555 2.425(3) yes
Y2 . O3 7_555 2.301(3) yes
Y2 . O1 . 2.5755(6) yes
Y2 . O3 . 2.315(3) yes
Y2 . O25 . 2.318(3) yes
Y2 . O31 . 2.302(4) yes
Y2 . O32 . 2.328(4) yes
Y2 . O38 . 2.440(3) yes
Tb3 . O11 3_555 2.433(3) yes
Tb3 . O4 3_555 2.334(3) yes
Tb3 . O2 . 2.5501(6) yes
Tb3 . O4 . 2.285(3) yes
Tb3 . O11 . 2.406(3) yes
Tb3 . O17 . 2.321(4) yes
Tb3 . O18 . 2.271(4) yes
Tb3 . O24 . 2.333(3) yes
Y3 . O11 3_555 2.433(3) yes
Y3 . O4 3_555 2.334(3) yes
Y3 . O2 . 2.5501(6) yes
Y3 . O4 . 2.285(3) yes
Y3 . O11 . 2.406(3) yes
Y3 . O17 . 2.321(4) yes
Y3 . O18 . 2.271(4) yes
Y3 . O24 . 2.333(3) yes
O1 . H10 . 1.155 no
O2 . H27 . 1.136 no
O3 . H15 . 0.868 no
O4 . H18 . 0.871 no
O11 . C12 . 1.309(6) yes
C12 . C13 . 1.495(9) yes
C12 . C14 . 1.362(9) yes
C13 . H131 . 1.002 no
C13 . H132 . 1.023 no
C13 . H133 . 1.017 no
C14 . C15 . 1.405(9) yes
C14 . H141 . 1.040 no
C15 . C16 . 1.515(10) yes
C15 . O17 . 1.258(7) yes
C16 . H161 . 1.019 no
C16 . H162 . 0.986 no
C16 . H163 . 1.016 no
O18 . C19 . 1.263(7) yes
C19 . C20 . 1.507(9) yes
C19 . C21 . 1.392(8) yes
C20 . H201 . 0.990 no
C20 . H202 . 1.044 no
C20 . H203 . 0.993 no
C21 . C22 . 1.392(8) yes
C21 . H211 . 1.030 no
C22 . C23 . 1.507(8) yes
C22 . O24 . 1.269(6) yes
C23 . H231 . 1.004 no
C23 . H232 . 1.013 no
C23 . H233 . 1.003 no
O25 . C26 . 1.272(6) yes
C26 . C27 . 1.505(8) yes
C26 . C28 . 1.396(7) yes
C27 . H271 . 0.993 no
C27 . H272 . 1.008 no
C27 . H273 . 1.022 no
C28 . C29 . 1.389(8) yes
C28 . H281 . 1.023 no
C29 . C30 . 1.506(8) yes
C29 . O31 . 1.277(7) yes
C30 . H301 . 1.004 no
C30 . H302 . 1.007 no
C30 . H303 . 1.012 no
O32 . C33 . 1.261(7) yes
C33 . C34 . 1.514(8) yes
C33 . C35 . 1.395(8) yes
C34 . H341 . 1.016 no
C34 . H342 . 1.006 no
C34 . H343 . 1.003 no
C35 . C36 . 1.363(7) yes
C35 . H351 . 1.024 no
C36 . C37 . 1.492(8) yes
C36 . O38 . 1.312(6) yes
C37 . H371 . 1.017 no
C37 . H372 . 0.998 no
C37 . H373 . 1.007 no

loop_
_geom_hbond_atom_site_label_D
_geom_hbond_site_symmetry_D
_geom_hbond_atom_site_label_H
_geom_hbond_site_symmetry_H
_geom_hbond_atom_site_label_A
_geom_hbond_site_symmetry_A
_geom_hbond_angle_DHA
_geom_hbond_distance_DH
_geom_hbond_distance_HA
_geom_hbond_distance_DA
_geom_hbond_publ_flag
C27 . H273 . O17 . 175 1.02 2.39 3.414(9) yes
O3 . H15 . O24 . 156 0.87 2.00 2.813(9) yes
O4 . H18 . O25 . 164 0.87 1.98 2.824(9) yes
